data_1569816
loop_
_publ_author_name
'Rizzo, Floriana'
'Bosi, Ferdinando'
'Tempesta, Gioacchino'
'Agros\`i, Giovanna'

_publ_section_title
;
 Compositional Variation and Crystal-Chemical Characterization of a
 Watermelon Variety of Tourmaline from Anjanabonoina, Central Madagascar
;
_journal_issue 8
_journal_name_full Crystals
_journal_page_first 1290
_journal_paper_doi 10.3390/cryst13081290
_journal_volume 13
_journal_year 2023
_chemical_formula_sum 'Al8.08 B3.51 Ca0.25 F0.07 H3.36 Li0.76 Mn0.16 Na0.42 Oi31 Si5.49'
_chemical_formula_weight 944.55
_space_group_crystal_system trigonal
_space_group_IT_number 160
_space_group_name_Hall 'R 3 -2"'
_space_group_name_H-M_alt 'R 3 m :H'
_atom_sites_solution_hydrogens difmap
_audit_creation_method SHELXL-2013
_cell_angle_alpha 90
_cell_angle_beta 90
_cell_angle_gamma 120
_cell_formula_units_Z 3
_cell_length_a 15.8740(3)
_cell_length_b 15.8740(3)
_cell_length_c 7.11380(10)
_cell_measurement_temperature 293(2)
_cell_volume 1552.41(5)
_computing_structure_refinement 'SHELXL-2013 (Sheldrick, 2013)'
_diffrn_ambient_temperature 293(2)
_diffrn_measured_fraction_theta_full 0.997
_diffrn_measured_fraction_theta_max 0.965
_diffrn_radiation_type MoK\a
_diffrn_radiation_wavelength 0.71073
_diffrn_reflns_av_R_equivalents 0.0123
_diffrn_reflns_av_unetI/netI 0.0097
_diffrn_reflns_Laue_measured_fraction_full 0.997
_diffrn_reflns_Laue_measured_fraction_max 0.965
_diffrn_reflns_limit_h_max 24
_diffrn_reflns_limit_h_min -26
_diffrn_reflns_limit_k_max 27
_diffrn_reflns_limit_k_min -26
_diffrn_reflns_limit_l_max 11
_diffrn_reflns_limit_l_min -11
_diffrn_reflns_number 11558
_diffrn_reflns_point_group_measured_fraction_full 0.999
_diffrn_reflns_point_group_measured_fraction_max 0.965
_diffrn_reflns_theta_full 25.242
_diffrn_reflns_theta_max 37.570
_diffrn_reflns_theta_min 3.224
_exptl_absorpt_coefficient_mu 1.053
_exptl_crystal_density_diffrn 3.031
_exptl_crystal_F_000 1588
_exptl_crystal_size_max 0.300
_exptl_crystal_size_mid 0.300
_exptl_crystal_size_min 0.300
_refine_diff_density_max 1.906
_refine_diff_density_min -0.787
_refine_diff_density_rms 0.072
_refine_ls_abs_structure_details
;
 Refined as an inversion twin.
;
_refine_ls_abs_structure_Flack 0.23(3)
_refine_ls_extinction_coef 0.0023(3)
_refine_ls_extinction_expression Fc^*^=kFc[1+0.001xFc^2^\l^3^/sin(2\q)]^-1/4^
_refine_ls_extinction_method SHELXL
_refine_ls_goodness_of_fit_ref 1.124
_refine_ls_hydrogen_treatment refxyz
_refine_ls_matrix_type full
_refine_ls_number_parameters 93
_refine_ls_number_reflns 1876
_refine_ls_number_restraints 1
_refine_ls_restrained_S_all 1.124
_refine_ls_R_factor_all 0.0168
_refine_ls_R_factor_gt 0.0168
_refine_ls_shift/su_max 0.000
_refine_ls_shift/su_mean 0.000
_refine_ls_structure_factor_coef Fsqd
_refine_ls_weighting_details 'w=1/[\s^2^(Fo^2^)+(0.0184P)^2^+2.3196P] where P=(Fo^2^+2Fc^2^)/3'
_refine_ls_weighting_scheme calc
_refine_ls_wR_factor_gt 0.0421
_refine_ls_wR_factor_ref 0.0421
_reflns_Friedel_coverage 0.988
_reflns_Friedel_fraction_full 1.000
_reflns_Friedel_fraction_max 0.966
_reflns_number_gt 1874
_reflns_number_total 1876
_reflns_threshold_expression 'I > 2\s(I)'
_cod_data_source_file m1rvs_a.cif
_cod_data_source_block m1rvs_a
_cod_original_cell_volume 1552.40(6)
_cod_original_formula_sum 'H3.36 Al8.08 B3.51 Ca0.25 F0.07 Li0.76 Mn0.16 Na0.42 Oi31 Si5.49'
_cod_database_code 1569816
_shelx_space_group_comment
;
The symmetry employed for this shelxl refinement is uniquely defined
by the following loop, which should always be used as a source of
symmetry information in preference to the above space-group names.
They are only intended as comments.
;
_shelx_estimated_absorpt_t_min 0.743
_shelx_estimated_absorpt_t_max 0.743
_shelxl_version_number 2013-4

loop_
_space_group_symop_operation_xyz
'x, y, z'
'-y, x-y, z'
'-x+y, -x, z'
'-y, -x, z'
'-x+y, y, z'
'x, x-y, z'
'x+2/3, y+1/3, z+1/3'
'-y+2/3, x-y+1/3, z+1/3'
'-x+y+2/3, -x+1/3, z+1/3'
'-y+2/3, -x+1/3, z+1/3'
'-x+y+2/3, y+1/3, z+1/3'
'x+2/3, x-y+1/3, z+1/3'
'x+1/3, y+2/3, z+2/3'
'-y+1/3, x-y+2/3, z+2/3'
'-x+y+1/3, -x+2/3, z+2/3'
'-y+1/3, -x+2/3, z+2/3'
'-x+y+1/3, y+2/3, z+2/3'
'x+1/3, x-y+2/3, z+2/3'

loop_
_atom_site_label
_atom_site_type_symbol
_atom_site_fract_x
_atom_site_fract_y
_atom_site_fract_z
_atom_site_U_iso_or_equiv
_atom_site_adp_type
_atom_site_occupancy
_atom_site_site_symmetry_order
_atom_site_calc_flag
_atom_site_refinement_flags_posn
_atom_site_refinement_flags_adp
_atom_site_refinement_flags_occupancy
_atom_site_disorder_assembly
_atom_site_disorder_group
Na Na 0.0000 0.0000 0.23538(17) 0.0141(4) Uani 0.499(14) 6 d S T P . .
Ca Ca 0.0000 0.0000 0.23538(17) 0.0141(4) Uani 0.501(14) 6 d S T P . .
LiY Li 0.12352(6) 0.06176(3) 0.63170(13) 0.0099(2) Uani 0.659(3) 2 d S T P . .
MnY Mn 0.12352(6) 0.06176(3) 0.63170(13) 0.0099(2) Uani 0.341(3) 2 d S T P . .
AlZ Al 0.29717(3) 0.26019(3) 0.61173(8) 0.00529(8) Uani 1 1 d . . . . .
B B 0.10931(7) 0.21863(15) 0.4545(3) 0.0058(3) Uani 1 2 d S T P . .
Si Si 0.19209(2) 0.19018(3) 0.0000 0.00428(7) Uani 1 1 d . . . . .
O1 OiI 0.0000 0.0000 0.7875(6) 0.0523(14) Uani 0.415 6 d S T P . .
F1 F 0.0000 0.0000 0.7875(6) 0.0523(14) Uani 0.5851 6 d S T P . .
O2 OiI 0.06023(6) 0.12046(12) 0.4795(3) 0.0173(4) Uani 1 2 d S T P . .
O3 OiI 0.26953(13) 0.13476(6) 0.5095(2) 0.0089(2) Uani 1 2 d DS T P . .
H3 H 0.263(3) 0.1314(14) 0.376(3) 0.011 Uiso 1 2 d DS U P . .
O4 OiI 0.09237(6) 0.18473(12) 0.0736(2) 0.0075(2) Uani 1 2 d S T P . .
O5 OiI 0.18452(12) 0.09226(6) 0.0953(2) 0.0078(2) Uani 1 2 d S T P . .
O6 OiI 0.19646(7) 0.18663(7) 0.77580(15) 0.00615(16) Uani 1 1 d . . . . .
O7 OiI 0.28590(7) 0.28560(7) 0.08134(14) 0.00539(15) Uani 1 1 d . . . . .
O8 OiI 0.20971(7) 0.27023(8) 0.44164(15) 0.00658(16) Uani 1 1 d . . . . .

loop_
_atom_site_aniso_label
_atom_site_aniso_U_11
_atom_site_aniso_U_22
_atom_site_aniso_U_33
_atom_site_aniso_U_23
_atom_site_aniso_U_13
_atom_site_aniso_U_12
Na 0.0149(4) 0.0149(4) 0.0125(5) 0.000 0.000 0.0075(2)
Ca 0.0149(4) 0.0149(4) 0.0125(5) 0.000 0.000 0.0075(2)
LiY 0.0101(4) 0.0079(3) 0.0123(4) -0.00101(12) -0.0020(2) 0.00504(18)
MnY 0.0101(4) 0.0079(3) 0.0123(4) -0.00101(12) -0.0020(2) 0.00504(18)
AlZ 0.00540(16) 0.00685(16) 0.00437(15) 0.00062(12) 0.00013(12) 0.00361(13)
B 0.0061(5) 0.0047(7) 0.0061(7) 0.0005(5) 0.0003(3) 0.0023(3)
Si 0.00425(14) 0.00401(13) 0.00446(13) -0.00015(11) 0.00014(11) 0.00198(10)
O1 0.074(2) 0.074(2) 0.0088(14) 0.000 0.000 0.0370(12)
F1 0.074(2) 0.074(2) 0.0088(14) 0.000 0.000 0.0370(12)
O2 0.0273(8) 0.0033(5) 0.0132(7) 0.0010(5) 0.0005(2) 0.0016(3)
O3 0.0183(7) 0.0076(4) 0.0044(5) -0.0001(2) -0.0003(5) 0.0091(3)
O4 0.0056(4) 0.0119(6) 0.0071(5) -0.0014(5) -0.0007(2) 0.0060(3)
O5 0.0130(6) 0.0061(4) 0.0066(6) 0.0008(2) 0.0016(4) 0.0065(3)
O6 0.0058(4) 0.0069(4) 0.0039(4) 0.0003(3) 0.0008(3) 0.0018(3)
O7 0.0044(3) 0.0049(3) 0.0052(4) -0.0009(3) 0.0003(3) 0.0010(3)
O8 0.0044(4) 0.0092(4) 0.0067(4) 0.0034(3) 0.0011(3) 0.0039(3)

loop_
_atom_type_symbol
_atom_type_description
_atom_type_scat_dispersion_real
_atom_type_scat_dispersion_imag
_atom_type_scat_source
Oi OiI 0.0080 0.0060 'International Tables Vol C Tables 4.2.6.8 and 6.1.1.4'
B B 0.0013 0.0007 'International Tables Vol C Tables 4.2.6.8 and 6.1.1.4'
Na Na 0.0362 0.0249 'International Tables Vol C Tables 4.2.6.8 and 6.1.1.4'
Al Al 0.0645 0.0514 'International Tables Vol C Tables 4.2.6.8 and 6.1.1.4'
Si Si 0.0817 0.0704 'International Tables Vol C Tables 4.2.6.8 and 6.1.1.4'
H H 0.0000 0.0000 'International Tables Vol C Tables 4.2.6.8 and 6.1.1.4'
Li Li -0.0003 0.0001 'International Tables Vol C Tables 4.2.6.8 and 6.1.1.4'
Ca Ca 0.2262 0.3064 'International Tables Vol C Tables 4.2.6.8 and 6.1.1.4'
Mn Mn 0.3368 0.7283 'International Tables Vol C Tables 4.2.6.8 and 6.1.1.4'
F F 0.0171 0.0103 'International Tables Vol C Tables 4.2.6.8 and 6.1.1.4'

loop_
_geom_angle_atom_site_label_1
_geom_angle_atom_site_label_2
_geom_angle_atom_site_label_3
_geom_angle
_geom_angle_site_symmetry_1
_geom_angle_site_symmetry_3
_geom_angle_publ_flag
O2 Na O2 73.41(7) 2 . ?
O2 Na O2 73.41(7) 2 3 ?
O2 Na O2 73.41(7) . 3 ?
O2 Na O5 155.10(6) 2 . ?
O2 Na O5 86.76(4) . . ?
O2 Na O5 86.76(4) 3 . ?
O2 Na O5 86.76(4) 2 3 ?
O2 Na O5 155.10(6) . 3 ?
O2 Na O5 86.76(4) 3 3 ?
O5 Na O5 107.42(4) . 3 ?
O2 Na O5 86.76(4) 2 2 ?
O2 Na O5 86.76(4) . 2 ?
O2 Na O5 155.10(6) 3 2 ?
O5 Na O5 107.42(4) . 2 ?
O5 Na O5 107.42(4) 3 2 ?
O2 Na O4 127.81(2) 2 . ?
O2 Na O4 70.73(5) . . ?
O2 Na O4 127.81(2) 3 . ?
O5 Na O4 54.913(13) . . ?
O5 Na O4 134.17(6) 3 . ?
O5 Na O4 54.914(13) 2 . ?
O2 Na O4 70.73(5) 2 2 ?
O2 Na O4 127.81(2) . 2 ?
O2 Na O4 127.81(2) 3 2 ?
O5 Na O4 134.17(6) . 2 ?
O5 Na O4 54.914(13) 3 2 ?
O5 Na O4 54.911(13) 2 2 ?
O4 Na O4 104.15(4) . 2 ?
O2 Na O4 127.80(2) 2 3 ?
O2 Na O4 127.81(2) . 3 ?
O2 Na O4 70.73(5) 3 3 ?
O5 Na O4 54.913(13) . 3 ?
O5 Na O4 54.911(13) 3 3 ?
O5 Na O4 134.17(6) 2 3 ?
O4 Na O4 104.15(4) . 3 ?
O4 Na O4 104.15(4) 2 3 ?
O2 Na LiY 74.70(5) 2 . ?
O2 Na LiY 37.07(3) . . ?
O2 Na LiY 37.07(3) 3 . ?
O5 Na LiY 80.39(4) . . ?
O5 Na LiY 123.60(3) 3 . ?
O5 Na LiY 123.60(3) 2 . ?
O4 Na LiY 96.81(3) . . ?
O4 Na LiY 145.44(5) 2 . ?
O4 Na LiY 96.81(3) 3 . ?
O2 Na LiY 37.07(3) 2 2 ?
O2 Na LiY 37.07(3) . 2 ?
O2 Na LiY 74.71(5) 3 2 ?
O5 Na LiY 123.60(3) . 2 ?
O5 Na LiY 123.60(3) 3 2 ?
O5 Na LiY 80.39(4) 2 2 ?
O4 Na LiY 96.81(3) . 2 ?
O4 Na LiY 96.81(3) 2 2 ?
O4 Na LiY 145.44(5) 3 2 ?
LiY Na LiY 53.08(3) . 2 ?
O2 LiY O2 91.83(11) . 3 ?
O2 LiY O6 89.57(6) . . ?
O2 LiY O6 175.77(7) 3 . ?
O2 LiY O6 175.77(7) . 6 ?
O2 LiY O6 89.57(6) 3 6 ?
O6 LiY O6 88.76(7) . 6 ?
O2 LiY O1 86.07(8) . . ?
O2 LiY O1 86.07(8) 3 . ?
O6 LiY O1 98.01(8) . . ?
O6 LiY O1 98.01(8) 6 . ?
O2 LiY O3 100.62(6) . . ?
O2 LiY O3 100.62(6) 3 . ?
O6 LiY O3 75.19(5) . . ?
O6 LiY O3 75.19(5) 6 . ?
O1 LiY O3 170.28(11) . . ?
O2 LiY MnY 88.95(5) . 3 ?
O2 LiY MnY 42.57(5) 3 3 ?
O6 LiY MnY 141.49(4) . 3 ?
O6 LiY MnY 94.77(4) 6 3 ?
O1 LiY MnY 43.51(7) . 3 ?
O3 LiY MnY 142.63(3) . 3 ?
O2 LiY LiY 88.95(5) . 3 ?
O2 LiY LiY 42.57(5) 3 3 ?
O6 LiY LiY 141.49(4) . 3 ?
O6 LiY LiY 94.77(4) 6 3 ?
O1 LiY LiY 43.51(7) . 3 ?
O3 LiY LiY 142.63(3) . 3 ?
MnY LiY LiY 0.00(6) 3 3 ?
O2 LiY MnY 42.56(5) . 2 ?
O2 LiY MnY 88.96(5) 3 2 ?
O6 LiY MnY 94.77(3) . 2 ?
O6 LiY MnY 141.49(4) 6 2 ?
O1 LiY MnY 43.51(7) . 2 ?
O3 LiY MnY 142.63(3) . 2 ?
MnY LiY MnY 60.0 3 2 ?
LiY LiY MnY 60.0 3 2 ?
O2 LiY LiY 42.56(5) . 2 ?
O2 LiY LiY 88.96(5) 3 2 ?
O6 LiY LiY 94.77(3) . 2 ?
O6 LiY LiY 141.49(4) 6 2 ?
O1 LiY LiY 43.51(7) . 2 ?
O3 LiY LiY 142.63(3) . 2 ?
MnY LiY LiY 60.0 3 2 ?
LiY LiY LiY 60.0 3 2 ?
MnY LiY LiY 0.00(4) 2 2 ?
O2 LiY AlZ 138.70(6) . 6 ?
O2 LiY AlZ 84.03(5) 3 6 ?
O6 LiY AlZ 92.28(4) . 6 ?
O6 LiY AlZ 37.55(3) 6 6 ?
O1 LiY AlZ 134.25(6) . 6 ?
O3 LiY AlZ 40.97(2) . 6 ?
MnY LiY AlZ 113.391(12) 3 6 ?
LiY LiY AlZ 113.391(12) 3 6 ?
MnY LiY AlZ 172.876(14) 2 6 ?
LiY LiY AlZ 172.876(14) 2 6 ?
O6 AlZ O7 169.14(5) . 8 ?
O6 AlZ O8 95.23(5) . 8 ?
O7 AlZ O8 95.62(5) 8 8 ?
O6 AlZ O8 91.01(5) . . ?
O7 AlZ O8 78.17(4) 8 . ?
O8 AlZ O8 170.48(4) 8 . ?
O6 AlZ O3 84.75(6) . . ?
O7 AlZ O3 94.75(6) 8 . ?
O8 AlZ O3 95.02(6) 8 . ?
O8 AlZ O3 92.70(6) . . ?
O6 AlZ O7 92.40(5) . 15 ?
O7 AlZ O7 89.62(2) 8 15 ?
O8 AlZ O7 76.83(4) 8 15 ?
O8 AlZ O7 95.76(5) . 15 ?
O3 AlZ O7 171.12(5) . 15 ?
O6 AlZ AlZ 128.63(4) . 15_554 ?
O7 AlZ AlZ 40.98(3) 8 15_554 ?
O8 AlZ AlZ 133.12(4) 8 15_554 ?
O8 AlZ AlZ 38.87(3) . 15_554 ?
O3 AlZ AlZ 103.67(4) . 15_554 ?
O7 AlZ AlZ 84.69(3) 15 15_554 ?
O6 AlZ AlZ 86.17(3) . 8 ?
O7 AlZ AlZ 101.99(4) 8 8 ?
O8 AlZ AlZ 39.40(3) 8 8 ?
O8 AlZ AlZ 134.37(4) . 8 ?
O3 AlZ AlZ 132.16(5) . 8 ?
O7 AlZ AlZ 39.08(3) 15 8 ?
AlZ AlZ AlZ 118.317(19) 15_554 8 ?
O6 AlZ LiY 41.43(4) . . ?
O7 AlZ LiY 133.23(4) 8 . ?
O8 AlZ LiY 111.44(4) 8 . ?
O8 AlZ LiY 77.94(4) . . ?
O3 AlZ LiY 47.27(5) . . ?
O7 AlZ LiY 132.33(4) 15 . ?
AlZ AlZ LiY 112.82(2) 15_554 . ?
AlZ AlZ LiY 123.32(2) 8 . ?
O2 B O8 121.14(8) . 5 ?
O2 B O8 121.14(8) . . ?
O8 B O8 117.73(16) 5 . ?
O6 Si O7 110.84(5) 1_554 . ?
O6 Si O4 112.16(7) 1_554 . ?
O7 Si O4 110.60(7) . . ?
O6 Si O5 111.21(6) 1_554 . ?
O7 Si O5 109.72(7) . . ?
O4 Si O5 101.99(8) . . ?
O6 Si LiY 32.55(4) 1_554 1_554 ?
O7 Si LiY 139.76(4) . 1_554 ?
O4 Si LiY 102.73(6) . 1_554 ?
O5 Si LiY 83.86(5) . 1_554 ?
O6 Si Na 119.09(4) 1_554 . ?
O7 Si Na 130.02(4) . . ?
O4 Si Na 52.39(6) . . ?
O5 Si Na 50.26(5) . . ?
LiY Si Na 88.25(2) 1_554 . ?
MnY O1 LiY 0.00(7) 3 3 ?
MnY O1 MnY 92.98(14) 3 2 ?
LiY O1 MnY 92.98(14) 3 2 ?
MnY O1 LiY 92.98(14) 3 2 ?
LiY O1 LiY 92.98(14) 3 2 ?
MnY O1 LiY 0.00(5) 2 2 ?
MnY O1 LiY 92.98(14) 3 . ?
LiY O1 LiY 92.98(14) 3 . ?
MnY O1 LiY 92.98(14) 2 . ?
LiY O1 LiY 92.98(14) 2 . ?
B O2 LiY 118.13(9) . . ?
B O2 MnY 118.13(9) . 2 ?
LiY O2 MnY 94.87(9) . 2 ?
B O2 LiY 118.13(9) . 2 ?
LiY O2 LiY 94.87(9) . 2 ?
MnY O2 LiY 0.00(5) 2 2 ?
B O2 Na 126.15(14) . . ?
LiY O2 Na 96.52(6) . . ?
MnY O2 Na 96.52(6) 2 . ?
LiY O2 Na 96.52(6) 2 . ?
AlZ O3 AlZ 130.30(8) 6 . ?
AlZ O3 LiY 91.75(5) 6 . ?
AlZ O3 LiY 91.75(5) . . ?
AlZ O3 H3 112.9(4) 6 . ?
AlZ O3 H3 112.9(4) . . ?
LiY O3 H3 108(2) . . ?
Si O4 Si 142.08(10) 5 . ?
Si O4 Na 100.06(6) 5 . ?
Si O4 Na 100.06(6) . . ?
Si O5 Si 130.71(9) . 6 ?
Si O5 Na 102.11(6) . . ?
Si O5 Na 102.10(6) 6 . ?
Si O6 AlZ 130.31(6) 1_556 . ?
Si O6 LiY 122.06(6) 1_556 . ?
AlZ O6 LiY 101.02(5) . . ?
Si O7 AlZ 130.25(6) . 15_554 ?
Si O7 AlZ 126.49(6) . 8_554 ?
AlZ O7 AlZ 99.93(4) 15_554 8_554 ?
B O8 AlZ 132.73(10) . 15_554 ?
B O8 AlZ 125.42(10) . . ?
AlZ O8 AlZ 101.73(5) 15_554 . ?

loop_
_geom_bond_atom_site_label_1
_geom_bond_atom_site_label_2
_geom_bond_distance
_geom_bond_site_symmetry_2
_geom_bond_publ_flag
Na O2 2.3994(19) 2 ?
Na O2 2.3995(19) . ?
Na O2 2.3995(19) 3 ?
Na O5 2.7254(16) . ?
Na O5 2.7254(16) 3 ?
Na O5 2.7254(16) 2 ?
Na O4 2.7881(17) . ?
Na O4 2.7882(17) 2 ?
Na O4 2.7882(17) 3 ?
Na LiY 3.2912(13) . ?
Na LiY 3.2912(13) 2 ?
LiY O2 1.9967(13) . ?
LiY O2 1.9967(13) 3 ?
LiY O6 2.0063(12) . ?
LiY O6 2.0063(12) 6 ?
LiY O1 2.028(2) . ?
LiY O3 2.1873(19) . ?
LiY MnY 2.9412(15) 3 ?
LiY LiY 2.9412(15) 3 ?
LiY MnY 2.9412(15) 2 ?
LiY LiY 2.9412(15) 2 ?
LiY AlZ 2.9761(8) 6 ?
AlZ O6 1.8478(11) . ?
AlZ O7 1.8829(10) 8 ?
AlZ O8 1.8857(10) 8 ?
AlZ O8 1.9074(11) . ?
AlZ O3 1.9524(8) . ?
AlZ O7 1.9590(10) 15 ?
AlZ AlZ 2.9422(4) 15_554 ?
AlZ AlZ 2.9422(4) 8 ?
B O2 1.361(3) . ?
B O8 1.3834(14) 5 ?
B O8 1.3834(15) . ?
Si O6 1.5987(11) 1_554 ?
Si O7 1.6096(10) . ?
Si O4 1.6282(6) . ?
Si O5 1.6441(7) . ?
Si LiY 3.1601(9) 1_554 ?
O1 MnY 2.028(2) 3 ?
O1 LiY 2.028(2) 3 ?
O1 MnY 2.028(2) 2 ?
O1 LiY 2.028(2) 2 ?
O2 MnY 1.9967(13) 2 ?
O2 LiY 1.9967(13) 2 ?
O3 AlZ 1.9523(8) 6 ?
O3 H3 0.95(2) . ?
O4 Si 1.6281(6) 5 ?
O5 Si 1.6441(7) 6 ?
O6 Si 1.5987(11) 1_556 ?
O7 AlZ 1.8829(10) 15_554 ?
O7 AlZ 1.9591(10) 8_554 ?
O8 AlZ 1.8857(10) 15_554 ?
